data_1528320
loop_
_publ_author_name
'Armbruster, T.'
'Krivovichev, S.V.'
'Organova, N.N.'
'Weber, T.'
'Gnos, E.'
'Yakovenchuk, V.N.'
'Shlyukova, Z.V.'

_publ_section_title
;
 Origin of diffuse superstructure reflections in labuntsovite-group
 minerals
;
_journal_name_full 'American Mineralogist'
_journal_page_first 1655
_journal_page_last 1666
_journal_volume 89
_journal_year 2004
_chemical_formula_sum 'Ba2 H20 K4 Mn Na4 O66 Si16 Ti8'
_chemical_name_systematic 'Na4 K4 Ba2 Mn Ti8 (Si4 O12)4 (O H)16 (H2 O)2'
_space_group_IT_number 12
_symmetry_space_group_name_Hall '-I 2y'
_symmetry_space_group_name_H-M 'I 1 2/m 1'
_cell_angle_alpha 90
_cell_angle_beta 116.709
_cell_angle_gamma 90
_cell_formula_units_Z 2
_cell_length_a 14.2446
_cell_length_b 13.7884
_cell_length_c 15.5
_cell_volume 2719.528
_citation_journal_id_ASTM AMMIAY
_cod_data_source_file Armbruster_AMMIAY_2004_762.cif
_cod_data_source_block H20Ba2K4Mn1Na4O66Si16Ti8
_cod_original_sg_symbol_Hall '-C 2y (x,y,-x+z)'
_cod_original_formula_sum 'H20 Ba2 K4 Mn1 Na4 O66 Si16 Ti8'
_cod_database_code 1528320

loop_
_symmetry_equiv_pos_as_xyz
x,y,z
-x,y,-z
-x,-y,-z
x,-y,z
x+1/2,y+1/2,z+1/2
-x+1/2,y+1/2,-z+1/2
-x+1/2,-y+1/2,-z+1/2
x+1/2,-y+1/2,z+1/2

loop_
_atom_site_label
_atom_site_type_symbol
_atom_site_fract_x
_atom_site_fract_y
_atom_site_fract_z
_atom_site_occupancy
_atom_site_U_iso_or_equiv
O18 O-2 0.0254 0.11281 0.25149 1 0.0
Na1 Na+1 0.4134 -0.26291 0.7558 1 0.0
O19 O-2 0.52682 -0.14701 0.74534 1 0.0
O12 O-2 0.2323 0.1279 0.26411 1 0.0
K1 K+1 0.4207 0 0.60219 1 0.0
O16 O-2 0.2744 -0.18389 0.6202 1 0.0
Si1 Si+4 0.2084 -0.11019 0.6522 1 0.0
O9 O-2 0.13378 0.5 0.6144 1 0.0
O5 O-2 -0.07959 0.31889 0.401 1 0.0
Si3 Si+4 0.179 0.3889 0.6245 1 0.0
O7 O-2 0.2336 0.37578 0.5542 1 0.0
O8 O-2 0.2664 0.12422 0.4458 1 0.0
O15 O-2 0.7744 0.68389 0.6202 1 0.0
O10 O-2 0.36622 0 0.3856 1 0.0
O3 O-2 0.60118 0.27703 0.44901 1 0.0
O6 O-2 0.42041 0.18111 0.401 1 0.0
Ti3 Ti+4 0.5 0.27321 0.5 1 0.0
O13 O-2 0.24768 0 0.64336 1 0.0
O1 O-2 -0.08239 0.11602 0.41232 1 0.0
O2 O-2 0.58239 0.61602 0.58768 1 0.0
K2 K+1 -0.0793 0.5 0.60219 1 0.0
Mn1 Mn+4 0.5 0.5 0.5 1 0.0
O4 O-2 0.10118 0.22297 0.44901 1 0.0
Si2 Si+4 0.7084 0.61019 0.6522 1 0.0
Si4 Si+4 0.321 0.1111 0.3755 1 0.0
Ti1 Ti+4 0.25 0.25 0.5 1 0.0
O17 O-2 0.39088 0.5 0.57539 1 0.0
O14 O-2 0.74768 0.5 0.64336 1 0.0
O11 O-2 0.2677 0.3721 0.73589 1 0.0
Ba1 Ba+2 0.0871 0 0.4212 1 0.0
Ti2 Ti+4 0 0.22679 0.5 1 0.0
